data_4027606
loop_
_publ_author_name
'Xiao-Feng Xia'
'Ning Wang'
'Lu-Lu Zhang'
'Xian-Rong Song'
'Xue-Yuan Liu'
'Yong-Min Liang'

_publ_section_title
;
 Palladium(II)-Catalyzed Tandem Cyclization/C-H Functionalization of
 Alkynes for the Synthesis of Functionalized Indoles
;
_journal_name_full 'Journal of Organic Chemistry'
_journal_page_first 9163
_journal_page_last 9170
_journal_paper_doi 10.1021/jo301741j
_journal_volume 77
_journal_year 2012
_chemical_formula_sum 'C29 H21 N'
_chemical_formula_weight 383.47
_chemical_name_systematic
; 
 ? 
;
_space_group_IT_number 2
_symmetry_cell_setting triclinic
_symmetry_space_group_name_Hall '-P 1'
_symmetry_space_group_name_H-M 'P -1'
_atom_sites_solution_hydrogens geom
_atom_sites_solution_primary direct
_atom_sites_solution_secondary difmap
_audit_creation_method SHELXL-97
_cell_angle_alpha 83.523(6)
_cell_angle_beta 72.003(6)
_cell_angle_gamma 72.640(6)
_cell_formula_units_Z 2
_cell_length_a 9.689(6)
_cell_length_b 10.771(7)
_cell_length_c 10.909(7)
_cell_measurement_reflns_used 1620
_cell_measurement_temperature 296(2)
_cell_measurement_theta_max 22.92
_cell_measurement_theta_min 2.58
_cell_volume 1033.2(11)
_computing_cell_refinement 'Bruker SAINT'
_computing_data_collection 'Bruker APEX2'
_computing_data_reduction 'Bruker SAINT'
_computing_molecular_graphics 'Bruker SHELXTL'
_computing_publication_material 'Bruker SHELXTL'
_computing_structure_refinement 'SHELXL-97 (Sheldrick, 2008)'
_computing_structure_solution 'SHELXS-97 (Sheldrick, 2008)'
_diffrn_ambient_temperature 296(2)
_diffrn_measured_fraction_theta_full 0.980
_diffrn_measured_fraction_theta_max 0.980
_diffrn_measurement_device_type 'Bruker APEX-II CCD'
_diffrn_measurement_method '\f and \w scans'
_diffrn_radiation_monochromator graphite
_diffrn_radiation_source 'fine-focus sealed tube'
_diffrn_radiation_type MoK\a
_diffrn_radiation_wavelength 0.71073
_diffrn_reflns_av_R_equivalents 0.0304
_diffrn_reflns_av_sigmaI/netI 0.0555
_diffrn_reflns_limit_h_max 11
_diffrn_reflns_limit_h_min -11
_diffrn_reflns_limit_k_max 13
_diffrn_reflns_limit_k_min -13
_diffrn_reflns_limit_l_max 11
_diffrn_reflns_limit_l_min -13
_diffrn_reflns_number 6988
_diffrn_reflns_theta_full 25.50
_diffrn_reflns_theta_max 25.50
_diffrn_reflns_theta_min 2.30
_exptl_absorpt_coefficient_mu 0.071
_exptl_absorpt_correction_T_max 0.9867
_exptl_absorpt_correction_T_min 0.9839
_exptl_absorpt_correction_type multi-scan
_exptl_absorpt_process_details SADABS
_exptl_crystal_colour colorless
_exptl_crystal_density_diffrn 1.233
_exptl_crystal_description block
_exptl_crystal_F_000 404
_exptl_crystal_size_max 0.23
_exptl_crystal_size_mid 0.21
_exptl_crystal_size_min 0.19
_refine_diff_density_max 0.158
_refine_diff_density_min -0.200
_refine_diff_density_rms 0.040
_refine_ls_extinction_method none
_refine_ls_goodness_of_fit_ref 1.036
_refine_ls_hydrogen_treatment constr
_refine_ls_matrix_type full
_refine_ls_number_parameters 272
_refine_ls_number_reflns 3768
_refine_ls_number_restraints 0
_refine_ls_restrained_S_all 1.036
_refine_ls_R_factor_all 0.0918
_refine_ls_R_factor_gt 0.0508
_refine_ls_shift/su_max 0.000
_refine_ls_shift/su_mean 0.000
_refine_ls_structure_factor_coef Fsqd
_refine_ls_weighting_details 'calc w=1/[\s^2^(Fo^2^)+(0.0542P)^2^+0.0248P] where P=(Fo^2^+2Fc^2^)/3'
_refine_ls_weighting_scheme calc
_refine_ls_wR_factor_gt 0.1091
_refine_ls_wR_factor_ref 0.1271
_reflns_number_gt 2351
_reflns_number_total 3768
_reflns_threshold_expression >2sigma(I)
_cod_data_source_file jo301741j_si_002.cif
_cod_data_source_block p-1
_cod_original_cell_volume 1033.3(11)
_cod_database_code 4027606

loop_
_symmetry_equiv_pos_as_xyz
'x, y, z'
'-x, -y, -z'

loop_
_atom_site_label
_atom_site_type_symbol
_atom_site_fract_x
_atom_site_fract_y
_atom_site_fract_z
_atom_site_U_iso_or_equiv
_atom_site_adp_type
_atom_site_occupancy
_atom_site_symmetry_multiplicity
_atom_site_calc_flag
_atom_site_refinement_flags
C1 C 0.1356(2) 0.81867(18) 0.6737(2) 0.0421(5) Uani 1 1 d .
C2 C 0.0862(2) 0.8930(2) 0.7835(2) 0.0500(6) Uani 1 1 d .
H2 H 0.0731 0.9823 0.7772 0.060 Uiso 1 1 calc R
C3 C 0.0573(3) 0.8302(2) 0.9011(2) 0.0590(6) Uani 1 1 d .
H3 H 0.0253 0.8778 0.9757 0.071 Uiso 1 1 calc R
C4 C 0.0749(3) 0.6969(2) 0.9114(2) 0.0580(6) Uani 1 1 d .
H4 H 0.0533 0.6571 0.9925 0.070 Uiso 1 1 calc R
C5 C 0.1238(2) 0.6230(2) 0.8032(2) 0.0481(6) Uani 1 1 d .
H5 H 0.1358 0.5338 0.8108 0.058 Uiso 1 1 calc R
C6 C 0.1553(2) 0.68356(18) 0.68175(19) 0.0388(5) Uani 1 1 d .
C7 C 0.2073(2) 0.64022(17) 0.55022(19) 0.0374(5) Uani 1 1 d .
C8 C 0.2499(2) 0.51461(17) 0.49800(19) 0.0362(5) Uani 1 1 d .
C9 C 0.2953(2) 0.50153(17) 0.36656(19) 0.0377(5) Uani 1 1 d .
C10 C 0.2980(2) 0.61503(17) 0.28239(19) 0.0375(5) Uani 1 1 d .
C11 C 0.2536(2) 0.74215(17) 0.33342(19) 0.0391(5) Uani 1 1 d .
C12 C 0.2135(2) 0.75027(17) 0.46975(19) 0.0381(5) Uani 1 1 d .
C13 C 0.3461(2) 0.6035(2) 0.1470(2) 0.0498(6) Uani 1 1 d .
H13 H 0.3794 0.5211 0.1124 0.060 Uiso 1 1 calc R
C14 C 0.3454(3) 0.7093(2) 0.0654(2) 0.0565(6) Uani 1 1 d .
H14 H 0.3792 0.6987 -0.0233 0.068 Uiso 1 1 calc R
C15 C 0.2937(3) 0.8335(2) 0.1163(2) 0.0549(6) Uani 1 1 d .
H15 H 0.2895 0.9060 0.0610 0.066 Uiso 1 1 calc R
C16 C 0.2495(2) 0.84967(19) 0.2455(2) 0.0475(6) Uani 1 1 d .
H16 H 0.2157 0.9334 0.2772 0.057 Uiso 1 1 calc R
C17 C 0.1983(3) 0.98619(19) 0.5047(2) 0.0653(7) Uani 1 1 d .
H17A H 0.1200 1.0386 0.4692 0.098 Uiso 1 1 calc R
H17B H 0.2945 0.9748 0.4405 0.098 Uiso 1 1 calc R
H17C H 0.1979 1.0286 0.5777 0.098 Uiso 1 1 calc R
C18 C 0.2446(2) 0.40185(16) 0.59079(18) 0.0367(5) Uani 1 1 d .
C19 C 0.1202(2) 0.35338(17) 0.63078(19) 0.0436(5) Uani 1 1 d .
H19 H 0.0424 0.3848 0.5927 0.052 Uiso 1 1 calc R
C20 C 0.1110(3) 0.25852(18) 0.7269(2) 0.0509(6) Uani 1 1 d .
H20 H 0.0258 0.2282 0.7548 0.061 Uiso 1 1 calc R
C21 C 0.2265(3) 0.2087(2) 0.7817(2) 0.0557(6) Uani 1 1 d .
H21 H 0.2200 0.1444 0.8460 0.067 Uiso 1 1 calc R
C22 C 0.3521(3) 0.2544(2) 0.7410(2) 0.0603(7) Uani 1 1 d .
H22 H 0.4312 0.2206 0.7773 0.072 Uiso 1 1 calc R
C23 C 0.3604(2) 0.3507(2) 0.6461(2) 0.0521(6) Uani 1 1 d .
H23 H 0.4454 0.3815 0.6192 0.063 Uiso 1 1 calc R
C24 C 0.3385(2) 0.37029(18) 0.31000(19) 0.0398(5) Uani 1 1 d .
C25 C 0.2466(3) 0.3365(2) 0.2523(2) 0.0571(6) Uani 1 1 d .
H25 H 0.1563 0.3967 0.2487 0.069 Uiso 1 1 calc R
C26 C 0.2854(3) 0.2162(2) 0.2002(2) 0.0652(7) Uani 1 1 d .
H26 H 0.2222 0.1961 0.1611 0.078 Uiso 1 1 calc R
C27 C 0.4174(3) 0.1255(2) 0.2059(2) 0.0615(7) Uani 1 1 d .
H27 H 0.4440 0.0439 0.1708 0.074 Uiso 1 1 calc R
C28 C 0.5094(3) 0.1561(2) 0.2636(2) 0.0600(7) Uani 1 1 d .
H28 H 0.5986 0.0947 0.2681 0.072 Uiso 1 1 calc R
C29 C 0.4716(2) 0.27689(19) 0.3153(2) 0.0503(6) Uani 1 1 d .
H29 H 0.5356 0.2962 0.3540 0.060 Uiso 1 1 calc R
N1 N 0.17175(18) 0.85911(14) 0.54537(16) 0.0447(5) Uani 1 1 d .

loop_
_atom_site_aniso_label
_atom_site_aniso_U_11
_atom_site_aniso_U_22
_atom_site_aniso_U_33
_atom_site_aniso_U_23
_atom_site_aniso_U_13
_atom_site_aniso_U_12
C1 0.0358(12) 0.0423(12) 0.0485(14) 0.0001(10) -0.0132(10) -0.0108(9)
C2 0.0489(14) 0.0440(12) 0.0573(16) -0.0098(11) -0.0138(12) -0.0115(10)
C3 0.0645(17) 0.0613(15) 0.0528(16) -0.0136(12) -0.0129(13) -0.0198(12)
C4 0.0672(17) 0.0631(15) 0.0459(15) -0.0009(12) -0.0158(12) -0.0221(13)
C5 0.0520(14) 0.0452(12) 0.0483(14) 0.0015(11) -0.0152(11) -0.0153(11)
C6 0.0350(12) 0.0400(11) 0.0428(13) -0.0006(9) -0.0126(10) -0.0112(9)
C7 0.0342(12) 0.0361(11) 0.0433(13) 0.0036(9) -0.0146(10) -0.0101(9)
C8 0.0295(11) 0.0352(11) 0.0449(13) 0.0025(9) -0.0142(10) -0.0083(8)
C9 0.0330(12) 0.0369(11) 0.0455(13) 0.0001(9) -0.0159(10) -0.0086(9)
C10 0.0323(12) 0.0414(11) 0.0411(13) 0.0025(9) -0.0145(10) -0.0108(9)
C11 0.0341(12) 0.0378(11) 0.0474(14) 0.0055(9) -0.0156(10) -0.0114(9)
C12 0.0318(12) 0.0365(11) 0.0471(13) 0.0002(9) -0.0138(10) -0.0089(9)
C13 0.0543(15) 0.0493(13) 0.0457(14) -0.0018(10) -0.0142(11) -0.0145(11)
C14 0.0658(16) 0.0641(16) 0.0424(14) 0.0093(12) -0.0190(12) -0.0226(13)
C15 0.0665(16) 0.0549(14) 0.0487(15) 0.0139(11) -0.0249(12) -0.0219(12)
C16 0.0501(14) 0.0404(12) 0.0563(16) 0.0058(10) -0.0214(12) -0.0152(10)
C17 0.0890(19) 0.0438(13) 0.0681(17) 0.0021(11) -0.0199(14) -0.0300(13)
C18 0.0349(12) 0.0310(10) 0.0424(12) -0.0013(9) -0.0111(10) -0.0065(9)
C19 0.0416(13) 0.0401(12) 0.0520(14) 0.0008(10) -0.0172(11) -0.0128(10)
C20 0.0516(15) 0.0440(13) 0.0580(15) 0.0034(11) -0.0114(12) -0.0211(11)
C21 0.0601(16) 0.0445(13) 0.0540(15) 0.0133(11) -0.0128(13) -0.0115(11)
C22 0.0473(15) 0.0639(15) 0.0665(17) 0.0221(13) -0.0243(13) -0.0111(12)
C23 0.0386(13) 0.0566(14) 0.0622(15) 0.0153(11) -0.0183(12) -0.0170(11)
C24 0.0385(12) 0.0397(11) 0.0415(13) 0.0017(9) -0.0097(10) -0.0143(9)
C25 0.0470(14) 0.0525(14) 0.0765(17) -0.0124(12) -0.0251(13) -0.0093(11)
C26 0.0661(18) 0.0564(15) 0.084(2) -0.0128(13) -0.0263(15) -0.0239(13)
C27 0.0672(18) 0.0435(13) 0.0705(18) -0.0090(12) -0.0066(14) -0.0216(13)
C28 0.0530(16) 0.0432(13) 0.0766(18) -0.0007(12) -0.0159(13) -0.0061(11)
C29 0.0427(14) 0.0471(13) 0.0618(15) -0.0025(11) -0.0179(12) -0.0100(10)
N1 0.0486(11) 0.0348(9) 0.0516(12) 0.0001(8) -0.0154(9) -0.0126(8)

loop_
_atom_type_symbol
_atom_type_description
_atom_type_scat_dispersion_real
_atom_type_scat_dispersion_imag
_atom_type_scat_source
C C 0.0033 0.0016 'International Tables Vol C Tables 4.2.6.8 and 6.1.1.4'
H H 0.0000 0.0000 'International Tables Vol C Tables 4.2.6.8 and 6.1.1.4'
N N 0.0061 0.0033 'International Tables Vol C Tables 4.2.6.8 and 6.1.1.4'

loop_
_geom_angle_atom_site_label_1
_geom_angle_atom_site_label_2
_geom_angle_atom_site_label_3
_geom_angle
N1 C1 C2 128.66(19)
N1 C1 C6 109.68(17)
C2 C1 C6 121.7(2)
C3 C2 C1 117.9(2)
C3 C2 H2 121.1
C1 C2 H2 121.1
C2 C3 C4 121.4(2)
C2 C3 H3 119.3
C4 C3 H3 119.3
C5 C4 C3 120.9(2)
C5 C4 H4 119.5
C3 C4 H4 119.5
C4 C5 C6 119.2(2)
C4 C5 H5 120.4
C6 C5 H5 120.4
C5 C6 C1 118.90(19)
C5 C6 C7 135.02(18)
C1 C6 C7 106.08(17)
C12 C7 C8 120.94(19)
C12 C7 C6 107.17(16)
C8 C7 C6 131.88(17)
C9 C8 C7 119.50(17)
C9 C8 C18 123.06(16)
C7 C8 C18 117.44(18)
C8 C9 C10 120.08(17)
C8 C9 C24 120.20(17)
C10 C9 C24 119.70(18)
C13 C10 C11 117.94(17)
C13 C10 C9 120.96(17)
C11 C10 C9 121.09(18)
C16 C11 C12 125.27(18)
C16 C11 C10 117.94(19)
C12 C11 C10 116.78(17)
N1 C12 C7 109.10(18)
N1 C12 C11 129.41(17)
C7 C12 C11 121.47(17)
C14 C13 C10 122.2(2)
C14 C13 H13 118.9
C10 C13 H13 118.9
C13 C14 C15 119.4(2)
C13 C14 H14 120.3
C15 C14 H14 120.3
C16 C15 C14 120.7(2)
C16 C15 H15 119.7
C14 C15 H15 119.7
C15 C16 C11 121.7(2)
C15 C16 H16 119.2
C11 C16 H16 119.2
N1 C17 H17A 109.5
N1 C17 H17B 109.5
H17A C17 H17B 109.5
N1 C17 H17C 109.5
H17A C17 H17C 109.5
H17B C17 H17C 109.5
C23 C18 C19 118.64(18)
C23 C18 C8 119.68(17)
C19 C18 C8 121.49(17)
C20 C19 C18 120.33(19)
C20 C19 H19 119.8
C18 C19 H19 119.8
C21 C20 C19 120.6(2)
C21 C20 H20 119.7
C19 C20 H20 119.7
C20 C21 C22 119.6(2)
C20 C21 H21 120.2
C22 C21 H21 120.2
C21 C22 C23 119.9(2)
C21 C22 H22 120.1
C23 C22 H22 120.1
C18 C23 C22 121.0(2)
C18 C23 H23 119.5
C22 C23 H23 119.5
C25 C24 C29 117.50(19)
C25 C24 C9 121.25(18)
C29 C24 C9 121.25(18)
C26 C25 C24 121.6(2)
C26 C25 H25 119.2
C24 C25 H25 119.2
C27 C26 C25 120.0(2)
C27 C26 H26 120.0
C25 C26 H26 120.0
C28 C27 C26 119.4(2)
C28 C27 H27 120.3
C26 C27 H27 120.3
C27 C28 C29 120.8(2)
C27 C28 H28 119.6
C29 C28 H28 119.6
C28 C29 C24 120.6(2)
C28 C29 H29 119.7
C24 C29 H29 119.7
C1 N1 C12 107.95(16)
C1 N1 C17 122.41(17)
C12 N1 C17 127.73(18)

loop_
_geom_bond_atom_site_label_1
_geom_bond_atom_site_label_2
_geom_bond_distance
C1 N1 1.386(3)
C1 C2 1.392(3)
C1 C6 1.406(3)
C2 C3 1.370(3)
C2 H2 0.9300
C3 C4 1.391(3)
C3 H3 0.9300
C4 C5 1.376(3)
C4 H4 0.9300
C5 C6 1.395(3)
C5 H5 0.9300
C6 C7 1.447(3)
C7 C12 1.398(3)
C7 C8 1.421(3)
C8 C9 1.374(3)
C8 C18 1.493(3)
C9 C10 1.445(3)
C9 C24 1.496(3)
C10 C13 1.412(3)
C10 C11 1.429(3)
C11 C16 1.418(3)
C11 C12 1.422(3)
C12 N1 1.396(2)
C13 C14 1.365(3)
C13 H13 0.9300
C14 C15 1.394(3)
C14 H14 0.9300
C15 C16 1.355(3)
C15 H15 0.9300
C16 H16 0.9300
C17 N1 1.463(2)
C17 H17A 0.9600
C17 H17B 0.9600
C17 H17C 0.9600
C18 C23 1.379(3)
C18 C19 1.383(3)
C19 C20 1.381(3)
C19 H19 0.9300
C20 C21 1.371(3)
C20 H20 0.9300
C21 C22 1.377(3)
C21 H21 0.9300
C22 C23 1.382(3)
C22 H22 0.9300
C23 H23 0.9300
C24 C25 1.383(3)
C24 C29 1.392(3)
C25 C26 1.374(3)
C25 H25 0.9300
C26 C27 1.372(3)
C26 H26 0.9300
C27 C28 1.367(3)
C27 H27 0.9300
C28 C29 1.377(3)
C28 H28 0.9300
C29 H29 0.9300

loop_
_geom_torsion_atom_site_label_1
_geom_torsion_atom_site_label_2
_geom_torsion_atom_site_label_3
_geom_torsion_atom_site_label_4
_geom_torsion
N1 C1 C2 C3 179.9(2)
C6 C1 C2 C3 0.2(3)
C1 C2 C3 C4 -0.7(3)
C2 C3 C4 C5 0.8(3)
C3 C4 C5 C6 -0.3(3)
C4 C5 C6 C1 -0.1(3)
C4 C5 C6 C7 180.0(2)
N1 C1 C6 C5 -179.56(18)
C2 C1 C6 C5 0.2(3)
N1 C1 C6 C7 0.4(2)
C2 C1 C6 C7 -179.89(18)
C5 C6 C7 C12 178.7(2)
C1 C6 C7 C12 -1.2(2)
C5 C6 C7 C8 -2.2(4)
C1 C6 C7 C8 177.90(19)
C12 C7 C8 C9 -1.2(3)
C6 C7 C8 C9 179.80(19)
C12 C7 C8 C18 178.08(17)
C6 C7 C8 C18 -0.9(3)
C7 C8 C9 C10 -0.6(3)
C18 C8 C9 C10 -179.86(17)
C7 C8 C9 C24 -179.17(17)
C18 C8 C9 C24 1.6(3)
C8 C9 C10 C13 179.14(18)
C24 C9 C10 C13 -2.3(3)
C8 C9 C10 C11 -0.2(3)
C24 C9 C10 C11 178.38(16)
C13 C10 C11 C16 4.8(3)
C9 C10 C11 C16 -175.89(17)
C13 C10 C11 C12 -176.68(17)
C9 C10 C11 C12 2.7(3)
C8 C7 C12 N1 -177.61(16)
C6 C7 C12 N1 1.6(2)
C8 C7 C12 C11 3.9(3)
C6 C7 C12 C11 -176.89(16)
C16 C11 C12 N1 -4.2(3)
C10 C11 C12 N1 177.33(18)
C16 C11 C12 C7 173.94(18)
C10 C11 C12 C7 -4.5(3)
C11 C10 C13 C14 -2.7(3)
C9 C10 C13 C14 177.96(19)
C10 C13 C14 C15 -0.9(3)
C13 C14 C15 C16 2.4(3)
C14 C15 C16 C11 -0.2(3)
C12 C11 C16 C15 178.1(2)
C10 C11 C16 C15 -3.5(3)
C9 C8 C18 C23 99.9(2)
C7 C8 C18 C23 -79.3(2)
C9 C8 C18 C19 -85.2(2)
C7 C8 C18 C19 95.5(2)
C23 C18 C19 C20 1.9(3)
C8 C18 C19 C20 -172.96(18)
C18 C19 C20 C21 -1.7(3)
C19 C20 C21 C22 0.5(3)
C20 C21 C22 C23 0.5(3)
C19 C18 C23 C22 -1.0(3)
C8 C18 C23 C22 174.01(19)
C21 C22 C23 C18 -0.2(3)
C8 C9 C24 C25 108.0(2)
C10 C9 C24 C25 -70.6(3)
C8 C9 C24 C29 -71.0(3)
C10 C9 C24 C29 110.5(2)
C29 C24 C25 C26 -1.0(3)
C9 C24 C25 C26 -180.0(2)
C24 C25 C26 C27 0.7(4)
C25 C26 C27 C28 0.0(4)
C26 C27 C28 C29 -0.4(4)
C27 C28 C29 C24 0.2(3)
C25 C24 C29 C28 0.5(3)
C9 C24 C29 C28 179.51(19)
C2 C1 N1 C12 -179.10(19)
C6 C1 N1 C12 0.6(2)
C2 C1 N1 C17 15.6(3)
C6 C1 N1 C17 -164.71(18)
C7 C12 N1 C1 -1.4(2)
C11 C12 N1 C1 176.95(18)
C7 C12 N1 C17 162.92(19)
C11 C12 N1 C17 -18.7(3)

loop_
_cod_related_entry_id
_cod_related_entry_database
_cod_related_entry_code
1 ChemSpider 30659548
